data_8103663
loop_
_publ_author_name
'Liebau, F.'
'Hesse, K.F.'

_publ_section_title
;
 Die Kristallstruktur einer zweiten monoklinen Siliciumdiphosphatphase, Si
 P2 O7 A IV, Mit oktaedrisch koordiniertem Silicium
;
_journal_name_full
;
Zeitschrift fuer Kristallographie, Kristallgeometrie, Kristallphysik, 
Kristallchemie (-144,1977)
;
_journal_page_first 213
_journal_page_last 224
_journal_volume 133
_journal_year 1971
_chemical_formula_sum 'O7 P2 Si'
_chemical_name_systematic 'Si (P2 O7)'
_space_group_IT_number 14
_symmetry_space_group_name_Hall '-P 2yn'
_symmetry_space_group_name_H-M 'P 1 21/n 1'
_cell_angle_alpha 90
_cell_angle_beta 91.03
_cell_angle_gamma 90
_cell_formula_units_Z 4
_cell_length_a 4.733
_cell_length_b 12.019
_cell_length_c 7.654
_cell_volume 435.335
_citation_journal_id_ASTM ZEKGAX
_cod_data_source_file Liebau_ZEKGAX_1971_1020.cif
_cod_data_source_block O7P2Si1
_cod_original_cell_volume 435.3345
_cod_original_sg_symbol_Hall '-P 2ybc (x-z,y,z)'
_cod_original_formula_sum 'O7 P2 Si1'
_cod_database_code 8103663

loop_
_symmetry_equiv_pos_as_xyz
x,y,z
-x+1/2,y+1/2,-z+1/2
-x,-y,-z
x-1/2,-y-1/2,z-1/2

loop_
_atom_site_label
_atom_site_type_symbol
_atom_site_fract_x
_atom_site_fract_y
_atom_site_fract_z
_atom_site_occupancy
_atom_site_U_iso_or_equiv
O6 O-2 0.495 0.7366 0.43 1 0.0
P1 P+5 0.6959 0.5178 0.1966 1 0.0
O5 O-2 0.8849 0.6856 0.6332 1 0.0
P2 P+5 0.7799 0.6969 0.448 1 0.0
O3 O-2 0.9154 0.436 0.1399 1 0.0
O7 O-2 0.971 0.7633 0.3356 1 0.0
Si1 Si+4 0.284 0.8495 0.3462 1 0.0
O1 O-2 0.7935 0.573 0.3772 1 0.0
O2 O-2 0.4302 0.4649 0.2363 1 0.0
O4 O-2 0.6654 0.6105 0.0648 1 0.0
